data_4504188
loop_
_publ_author_name
'Johansson, Roger'
'\"Ohrstr\"om, Lars'
'Wendt, Ola F.'

_publ_section_title
;
 Hydrogen Bond Control of Dimensionality in Organometallic
 {2,6-Bis[(di-t-butylphosphino)methyl]phenyl}palladium(II)
 Compounds:&#x00A0; Dimers, Chains, and a 3D-Net with an Apparent Channel
 Structure
;
_journal_issue 10
_journal_name_full 'Crystal Growth &amp; Design'
_journal_page_first 1974
_journal_paper_doi 10.1021/cg060913q
_journal_volume 7
_journal_year 2007
_chemical_formula_sum 'C27 H43 N O2 P2 Pd'
_chemical_formula_weight 581.96
_chemical_name_systematic
; 
 ? 
;
_space_group_IT_number 178
_symmetry_cell_setting hexagonal
_symmetry_space_group_name_Hall 'P 61 2 (0 0 5)'
_symmetry_space_group_name_H-M 'P 61 2 2'
_atom_sites_solution_hydrogens geom
_atom_sites_solution_primary direct
_atom_sites_solution_secondary difmap
_audit_creation_method SHELXL-97
_cell_angle_alpha 90.00
_cell_angle_beta 90.00
_cell_angle_gamma 120.00
_cell_formula_units_Z 6
_cell_length_a 16.669(2)
_cell_length_b 16.669(2)
_cell_length_c 19.018(4)
_cell_measurement_reflns_used 14429
_cell_measurement_temperature 150(2)
_cell_measurement_theta_max 32.3321
_cell_measurement_theta_min 2.4338
_cell_volume 4576.3(12)
_computing_cell_refinement
;
CrysAlis RED, Oxford Diffraction Ltd.,
Version 1.171.29.0 (release 06-01-2006 CrysAlis171 .NET)
(compiled Jan  6 2006,18:17:31)
;
_computing_data_collection
;
CrysAlis CCD, Oxford Diffraction Ltd.,
Version 1.171.29.0 (release 06-01-2006 CrysAlis171 .NET)
(compiled Jan  6 2006,18:17:31)
;
_computing_data_reduction
;
CrysAlis RED, Oxford Diffraction Ltd.,
Version 1.171.29.0 (release 06-01-2006 CrysAlis171 .NET)
(compiled Jan  6 2006,18:17:31)
;
_computing_molecular_graphics 'Diamond (Brandenburg)'
_computing_publication_material 'SHELXL-97 (Sheldrick, 1997)'
_computing_structure_refinement 'SHELXL-97 (Sheldrick, 1997)'
_computing_structure_solution 'SHELXS-97 (Sheldrick, 1990)'
_diffrn_ambient_temperature 150(2)
_diffrn_detector_area_resol_mean 16.1829
_diffrn_measured_fraction_theta_full 0.999
_diffrn_measured_fraction_theta_max 0.974
_diffrn_measurement_device_type 'Oxford Diffraction XCalibur 3'
_diffrn_measurement_method '\w scans'
_diffrn_radiation_monochromator graphite
_diffrn_radiation_source 'Enhance (Mo) X-ray Source'
_diffrn_radiation_type 'Mo K\a'
_diffrn_radiation_wavelength 0.71073
_diffrn_reflns_av_R_equivalents 0.0362
_diffrn_reflns_av_sigmaI/netI 0.0384
_diffrn_reflns_limit_h_max 24
_diffrn_reflns_limit_h_min -25
_diffrn_reflns_limit_k_max 24
_diffrn_reflns_limit_k_min -22
_diffrn_reflns_limit_l_max 28
_diffrn_reflns_limit_l_min -27
_diffrn_reflns_number 38762
_diffrn_reflns_theta_full 27.00
_diffrn_reflns_theta_max 32.36
_diffrn_reflns_theta_min 2.44
_diffrn_standards_decay_% 0.0
_exptl_absorpt_coefficient_mu 0.736
_exptl_absorpt_correction_T_max 1.05878
_exptl_absorpt_correction_T_min 0.96029
_exptl_absorpt_correction_type multi-scan
_exptl_absorpt_process_details
;
CrysAlis RED, Oxford Diffraction Ltd.,
Version 1.171.29.0 (release 06-01-2006 CrysAlis171 .NET)
(compiled Jan  6 2006,18:17:31)
Empirical absorption correction using spherical harmonics,
 implemented in SCALE3 ABSPACK scaling algorithm.
;
_exptl_crystal_colour colourless
_exptl_crystal_density_diffrn 1.267
_exptl_crystal_density_method 'not measured'
_exptl_crystal_description plate
_exptl_crystal_F_000 1860
_exptl_crystal_size_max 0.15
_exptl_crystal_size_mid 0.1
_exptl_crystal_size_min 0.02
_refine_diff_density_max 0.756
_refine_diff_density_min -0.817
_refine_diff_density_rms 0.057
_refine_ls_abs_structure_details 'Flack H D (1983), Acta Cryst. A39, 876-881'
_refine_ls_abs_structure_Flack -0.03(3)
_refine_ls_extinction_method none
_refine_ls_goodness_of_fit_ref 0.953
_refine_ls_hydrogen_treatment riding
_refine_ls_matrix_type full
_refine_ls_number_parameters 160
_refine_ls_number_reflns 5255
_refine_ls_number_restraints 0
_refine_ls_restrained_S_all 0.953
_refine_ls_R_factor_all 0.0596
_refine_ls_R_factor_gt 0.0377
_refine_ls_shift/su_max 0.000
_refine_ls_shift/su_mean 0.000
_refine_ls_structure_factor_coef Fsqd
_refine_ls_weighting_details 'calc w=1/[\s^2^(Fo^2^)+(0.0630P)^2^+0.0000P] where P=(Fo^2^+2Fc^2^)/3'
_refine_ls_weighting_scheme calc
_refine_ls_wR_factor_gt 0.0929
_refine_ls_wR_factor_ref 0.0994
_reflns_number_gt 3792
_reflns_number_total 5255
_reflns_threshold_expression >2sigma(I)
_cod_data_source_file cg060913q-file002.cif
_cod_data_source_block compound5a
_cod_original_cell_volume 4576.3(13)
_cod_original_sg_symbol_H-M P6(1)22
_cod_database_code 4504188

loop_
_symmetry_equiv_pos_as_xyz
'x, y, z'
'-y, x-y, z+1/3'
'-x+y, -x, z+2/3'
'-x, -y, z+1/2'
'y, -x+y, z+5/6'
'x-y, x, z+1/6'
'y, x, -z+1/3'
'x-y, -y, -z'
'-x, -x+y, -z+2/3'
'-y, -x, -z+5/6'
'-x+y, y, -z+1/2'
'x, x-y, -z+1/6'

loop_
_atom_site_label
_atom_site_type_symbol
_atom_site_fract_x
_atom_site_fract_y
_atom_site_fract_z
_atom_site_U_iso_or_equiv
_atom_site_adp_type
_atom_site_occupancy
_atom_site_symmetry_multiplicity
_atom_site_calc_flag
_atom_site_refinement_flags
Pd1 Pd 0.169627(18) 0.584814(9) 0.0833 0.04407(10) Uani 1 2 d S
P1 P 0.19120(4) 0.46995(5) 0.03497(3) 0.03696(14) Uani 1 1 d .
C1 C 0.3102(2) 0.65512(10) 0.0833 0.0331(6) Uani 1 2 d S
C2 C 0.35947(16) 0.62434(18) 0.04257(12) 0.0358(5) Uani 1 1 d .
C3 C 0.45593(18) 0.6719(2) 0.04366(13) 0.0423(6) Uani 1 1 d .
H3 H 0.4885 0.6502 0.0178 0.051 Uiso 1 1 calc R
C4 C 0.5028(2) 0.75139(11) 0.0833 0.0460(8) Uani 1 2 d S
H4 H 0.5672 0.7836 0.0833 0.055 Uiso 1 2 calc SR
C5 C 0.30749(16) 0.53816(18) -0.00197(13) 0.0373(5) Uani 1 1 d .
H5A H 0.3390 0.5026 -0.0013 0.045 Uiso 1 1 calc R
H5B H 0.3040 0.5549 -0.0503 0.045 Uiso 1 1 calc R
C7 C 0.11702(19) 0.40433(19) -0.04204(15) 0.0473(6) Uani 1 1 d .
C8 C 0.0189(2) 0.3298(2) -0.0180(2) 0.0646(9) Uani 1 1 d .
H8A H -0.0079 0.3582 0.0101 0.097 Uiso 1 1 calc R
H8B H 0.0231 0.2835 0.0093 0.097 Uiso 1 1 calc R
H8C H -0.0193 0.3013 -0.0585 0.097 Uiso 1 1 calc R
C9 C 0.1084(3) 0.4774(3) -0.0858(2) 0.0694(10) Uani 1 1 d .
H9A H 0.0813 0.5054 -0.0575 0.104 Uiso 1 1 calc R
H9B H 0.0698 0.4482 -0.1260 0.104 Uiso 1 1 calc R
H9C H 0.1688 0.5242 -0.1012 0.104 Uiso 1 1 calc R
C10 C 0.1591(2) 0.3595(2) -0.08768(14) 0.0505(6) Uani 1 1 d .
H10A H 0.1645 0.3137 -0.0607 0.076 Uiso 1 1 calc R
H10B H 0.2193 0.4060 -0.1035 0.076 Uiso 1 1 calc R
H10C H 0.1199 0.3304 -0.1276 0.076 Uiso 1 1 calc R
C11 C 0.2000(2) 0.3926(2) 0.10313(13) 0.0498(6) Uani 1 1 d .
C12 C 0.1119(3) 0.3475(3) 0.14739(17) 0.0740(12) Uani 1 1 d .
H12A H 0.0599 0.3084 0.1181 0.111 Uiso 1 1 calc R
H12B H 0.1025 0.3947 0.1681 0.111 Uiso 1 1 calc R
H12C H 0.1178 0.3110 0.1839 0.111 Uiso 1 1 calc R
C13 C 0.2814(3) 0.4538(3) 0.15079(15) 0.0626(8) Uani 1 1 d .
H13A H 0.3374 0.4829 0.1236 0.094 Uiso 1 1 calc R
H13B H 0.2867 0.4166 0.1870 0.094 Uiso 1 1 calc R
H13C H 0.2714 0.5004 0.1718 0.094 Uiso 1 1 calc R
C14 C 0.2160(3) 0.3171(2) 0.07121(16) 0.0635(9) Uani 1 1 d .
H14A H 0.1649 0.2780 0.0412 0.095 Uiso 1 1 calc R
H14B H 0.2208 0.2806 0.1082 0.095 Uiso 1 1 calc R
H14C H 0.2722 0.3455 0.0443 0.095 Uiso 1 1 calc R
N1 N 0.0253(3) 0.5022(5) 0.1013(3) 0.048(2) Uani 0.50 1 d P
O1A O -0.0268(4) 0.5067(4) 0.0590(4) 0.0704(18) Uani 0.50 1 d P
O1B O -0.0090(3) 0.5416(4) 0.0137(3) 0.0601(13) Uani 0.50 1 d P
C21 C 0.030(5) -0.060(4) 0.373(2) 0.63(4) Uiso 0.79(2) 1 d P
C22 C 0.007(5) 0.036(5) 0.378(3) 0.70(4) Uiso 0.79(2) 1 d P

loop_
_atom_site_aniso_label
_atom_site_aniso_U_11
_atom_site_aniso_U_22
_atom_site_aniso_U_33
_atom_site_aniso_U_23
_atom_site_aniso_U_13
_atom_site_aniso_U_12
Pd1 0.02233(12) 0.03785(12) 0.06686(19) -0.01970(12) 0.000 0.01116(6)
P1 0.0264(3) 0.0362(3) 0.0454(3) -0.0085(3) 0.0036(2) 0.0135(3)
C1 0.0269(14) 0.0373(12) 0.0316(14) -0.0001(12) 0.000 0.0135(7)
C2 0.0267(11) 0.0426(13) 0.0350(11) -0.0010(10) 0.0002(9) 0.0149(10)
C3 0.0311(12) 0.0521(15) 0.0420(13) -0.0043(11) 0.0056(11) 0.0195(12)
C4 0.0194(14) 0.0605(19) 0.0445(18) -0.0025(16) 0.000 0.0097(7)
C5 0.0276(11) 0.0392(13) 0.0427(12) -0.0069(10) 0.0046(9) 0.0149(10)
C7 0.0351(13) 0.0428(14) 0.0628(16) -0.0165(13) -0.0119(12) 0.0185(12)
C8 0.0342(14) 0.0573(19) 0.090(2) -0.0305(18) -0.0011(15) 0.0139(13)
C9 0.068(2) 0.062(2) 0.085(2) -0.0246(19) -0.040(2) 0.0384(18)
C10 0.0584(17) 0.0461(14) 0.0439(13) -0.0100(12) -0.0003(13) 0.0238(13)
C11 0.0499(16) 0.0527(15) 0.0427(13) 0.0005(11) 0.0134(12) 0.0226(14)
C12 0.073(2) 0.060(2) 0.0552(18) -0.0034(15) 0.0258(18) 0.0071(18)
C13 0.071(2) 0.070(2) 0.0446(15) 0.0058(14) 0.0010(15) 0.0340(18)
C14 0.091(3) 0.0584(19) 0.0561(17) 0.0055(15) 0.0049(17) 0.049(2)
N1 0.0271(19) 0.042(4) 0.068(6) -0.026(4) -0.002(2) 0.012(2)
O1A 0.032(2) 0.068(5) 0.103(6) -0.030(3) -0.019(3) 0.019(2)
O1B 0.030(2) 0.066(3) 0.086(4) -0.021(3) -0.017(2) 0.024(2)

loop_
_atom_type_symbol
_atom_type_description
_atom_type_scat_dispersion_real
_atom_type_scat_dispersion_imag
_atom_type_scat_source
C C 0.0033 0.0016 'International Tables Vol C Tables 4.2.6.8 and 6.1.1.4'
H H 0.0000 0.0000 'International Tables Vol C Tables 4.2.6.8 and 6.1.1.4'
O O 0.0106 0.0060 'International Tables Vol C Tables 4.2.6.8 and 6.1.1.4'
P P 0.1023 0.0942 'International Tables Vol C Tables 4.2.6.8 and 6.1.1.4'
Pd Pd -0.9988 1.0072 'International Tables Vol C Tables 4.2.6.8 and 6.1.1.4'
N N 0.0061 0.0033 'International Tables Vol C Tables 4.2.6.8 and 6.1.1.4'

loop_
_geom_angle_atom_site_label_1
_geom_angle_atom_site_label_2
_geom_angle_atom_site_label_3
_geom_angle
_geom_angle_site_symmetry_1
_geom_angle_site_symmetry_3
C1 Pd1 N1 169.55(14) . 12_565
C1 Pd1 N1 169.55(14) . .
N1 Pd1 N1 20.9(3) 12_565 .
C1 Pd1 P1 82.247(16) . .
N1 Pd1 P1 98.2(2) 12_565 .
N1 Pd1 P1 97.0(2) . .
C1 Pd1 P1 82.246(16) . 12_565
N1 Pd1 P1 97.0(2) 12_565 12_565
N1 Pd1 P1 98.2(2) . 12_565
P1 Pd1 P1 164.49(3) . 12_565
C5 P1 C7 104.33(13) . .
C5 P1 C11 105.59(13) . .
C7 P1 C11 113.08(13) . .
C5 P1 Pd1 101.17(9) . .
C7 P1 Pd1 117.65(9) . .
C11 P1 Pd1 113.03(9) . .
C2 C1 C2 119.0(3) . 12_565
C2 C1 Pd1 120.52(14) . .
C2 C1 Pd1 120.52(14) 12_565 .
C3 C2 C1 120.3(2) . .
C3 C2 C5 120.0(2) . .
C1 C2 C5 119.7(2) . .
C4 C3 C2 119.6(2) . .
C4 C3 H3 120.2 . .
C2 C3 H3 120.2 . .
C3 C4 C3 121.2(3) 12_565 .
C3 C4 H4 119.4 12_565 .
C3 C4 H4 119.4 . .
C2 C5 P1 107.54(16) . .
C2 C5 H5A 110.2 . .
P1 C5 H5A 110.2 . .
C2 C5 H5B 110.2 . .
P1 C5 H5B 110.2 . .
H5A C5 H5B 108.5 . .
C10 C7 C9 109.1(3) . .
C10 C7 C8 109.5(2) . .
C9 C7 C8 108.4(3) . .
C10 C7 P1 113.54(19) . .
C9 C7 P1 104.8(2) . .
C8 C7 P1 111.2(2) . .
C7 C8 H8A 109.5 . .
C7 C8 H8B 109.5 . .
H8A C8 H8B 109.5 . .
C7 C8 H8C 109.5 . .
H8A C8 H8C 109.5 . .
H8B C8 H8C 109.5 . .
C7 C9 H9A 109.5 . .
C7 C9 H9B 109.5 . .
H9A C9 H9B 109.5 . .
C7 C9 H9C 109.5 . .
H9A C9 H9C 109.5 . .
H9B C9 H9C 109.5 . .
C7 C10 H10A 109.5 . .
C7 C10 H10B 109.5 . .
H10A C10 H10B 109.5 . .
C7 C10 H10C 109.5 . .
H10A C10 H10C 109.5 . .
H10B C10 H10C 109.5 . .
C12 C11 C13 108.5(2) . .
C12 C11 C14 109.5(3) . .
C13 C11 C14 108.8(3) . .
C12 C11 P1 109.3(3) . .
C13 C11 P1 107.4(2) . .
C14 C11 P1 113.17(18) . .
C11 C12 H12A 109.5 . .
C11 C12 H12B 109.5 . .
H12A C12 H12B 109.5 . .
C11 C12 H12C 109.5 . .
H12A C12 H12C 109.5 . .
H12B C12 H12C 109.5 . .
C11 C13 H13A 109.5 . .
C11 C13 H13B 109.5 . .
H13A C13 H13B 109.5 . .
C11 C13 H13C 109.5 . .
H13A C13 H13C 109.5 . .
H13B C13 H13C 109.5 . .
C11 C14 H14A 109.5 . .
C11 C14 H14B 109.5 . .
H14A C14 H14B 109.5 . .
C11 C14 H14C 109.5 . .
H14A C14 H14C 109.5 . .
H14B C14 H14C 109.5 . .
N1 N1 O1A 103.3(7) 12_565 12_565
N1 N1 O1A 38.6(4) 12_565 .
O1A N1 O1A 65.7(9) 12_565 .
N1 N1 O1B 156.3(4) 12_565 12_565
O1A N1 O1B 53.0(6) 12_565 12_565
O1A N1 O1B 118.3(6) . 12_565
N1 N1 Pd1 79.55(14) 12_565 .
O1A N1 Pd1 172.9(10) 12_565 .
O1A N1 Pd1 117.9(4) . .
O1B N1 Pd1 123.8(4) 12_565 .
N1 O1A O1B 88.5(8) 12_565 .
N1 O1A O1A 75.8(7) 12_565 12_565
O1B O1A O1A 162.5(7) . 12_565
N1 O1A N1 38.1(6) 12_565 .
O1B O1A N1 126.5(6) . .
O1A O1A N1 38.4(4) 12_565 .
O1A O1B N1 38.5(4) . 12_565
C21 C21 C21 163(7) 9 10
C21 C21 C22 87(3) 9 .
C21 C21 C22 82(3) 10 .
C22 C22 C22 148(10) 10 9
C22 C22 C21 84(3) 10 .
C22 C22 C21 88(2) 9 .

loop_
_geom_bond_atom_site_label_1
_geom_bond_atom_site_label_2
_geom_bond_distance
_geom_bond_site_symmetry_2
Pd1 C1 2.030(3) .
Pd1 N1 2.118(5) 12_565
Pd1 N1 2.118(5) .
Pd1 P1 2.3086(7) .
Pd1 P1 2.3086(7) 12_565
P1 C5 1.827(2) .
P1 C7 1.876(3) .
P1 C11 1.885(3) .
C1 C2 1.400(3) .
C1 C2 1.400(3) 12_565
C2 C3 1.393(3) .
C2 C5 1.512(3) .
C3 C4 1.378(3) .
C3 H3 0.9300 .
C4 C3 1.378(3) 12_565
C4 H4 0.9300 .
C5 H5A 0.9700 .
C5 H5B 0.9700 .
C7 C10 1.526(4) .
C7 C9 1.540(5) .
C7 C8 1.548(4) .
C8 H8A 0.9600 .
C8 H8B 0.9600 .
C8 H8C 0.9600 .
C9 H9A 0.9600 .
C9 H9B 0.9600 .
C9 H9C 0.9600 .
C10 H10A 0.9600 .
C10 H10B 0.9600 .
C10 H10C 0.9600 .
C11 C12 1.525(4) .
C11 C13 1.523(5) .
C11 C14 1.535(4) .
C12 H12A 0.9600 .
C12 H12B 0.9600 .
C12 H12C 0.9600 .
C13 H13A 0.9600 .
C13 H13B 0.9600 .
C13 H13C 0.9600 .
C14 H14A 0.9600 .
C14 H14B 0.9600 .
C14 H14C 0.9600 .
N1 N1 0.769(10) 12_565
N1 O1A 0.778(6) 12_565
N1 O1A 1.213(7) .
N1 O1B 1.249(7) 12_565
O1A N1 0.778(6) 12_565
O1A O1B 0.999(7) .
O1A O1A 1.141(14) 12_565
O1B N1 1.249(7) 12_565
C21 C21 1.73(8) 9
C21 C21 1.74(8) 10
C21 C22 1.82(4) .
C22 C22 1.65(10) 10
C22 C22 1.70(10) 9
